data_7121813
loop_
_publ_author_name
'Wu, Kui'
'Du, Yuliu'
'Wei, Zheng'
'Wang, Ting'

_publ_section_title
;
 Synthesis of functionalized pyrroloindolines via a visible-light-induced
 radical cascade reaction: rapid synthesis of (+-)-flustraminol B.
;
_journal_issue 54
_journal_name_full 'Chemical communications (Cambridge, England)'
_journal_page_first 7443
_journal_page_last 7446
_journal_paper_doi 10.1039/c8cc03575j
_journal_volume 54
_journal_year 2018
_chemical_formula_moiety 'C13 H16 N2 O2'
_chemical_formula_sum 'C13 H16 N2 O2'
_chemical_formula_weight 232.28
_space_group_crystal_system monoclinic
_space_group_IT_number 15
_space_group_name_Hall '-C 2yc'
_space_group_name_H-M_alt 'C 1 2/c 1'
_symmetry_space_group_name_Hall '-C 2yc'
_symmetry_space_group_name_H-M 'C 1 2/c 1'
_atom_sites_solution_hydrogens mixed
_atom_sites_solution_primary dual
_atom_sites_solution_secondary difmap
_audit_creation_method SHELXL-2018/3
_audit_update_record
;
2018-05-02 deposited with the CCDC.
2018-06-07 downloaded from the CCDC.
;
_cell_angle_alpha 90
_cell_angle_beta 99.230(2)
_cell_angle_gamma 90
_cell_formula_units_Z 8
_cell_length_a 28.7011(14)
_cell_length_b 9.3880(5)
_cell_length_c 8.9139(4)
_cell_measurement_reflns_used 9903
_cell_measurement_temperature 100(2)
_cell_measurement_theta_max 30.54
_cell_measurement_theta_min 2.88
_cell_volume 2370.7(2)
_computing_cell_refinement 'SAINT V.8.38A (Bruker AXS Inc., 2017)'
_computing_data_collection 'APEX3 v.2017.3-0 (Bruker AXS Inc., 2017)'
_computing_data_reduction 'SAINT V.8.38A (Bruker AXS Inc., 2017)'
_computing_molecular_graphics 'Xshell v.6.3.1 (Bruker AXS Inc., 2016)'
_computing_publication_material 'APEX3 v.2017.3-0 (Bruker AXS Inc., 2017)'
_computing_structure_refinement 'SHELXL-2018/3 (Sheldrick, 2018)'
_computing_structure_solution 'SHELXT 2018/2 (Sheldrick, 2018)'
_diffrn_ambient_temperature 100(2)
_diffrn_measured_fraction_theta_full 0.999
_diffrn_measured_fraction_theta_max 0.997
_diffrn_measurement_device_type 'Bruker D8 Venture PHOTON 100 CMOS'
_diffrn_measurement_method 'omega and phi scans'
_diffrn_radiation_monochromator graphite
_diffrn_radiation_source 'fine-focus sealed tube'
_diffrn_radiation_type MoK\a
_diffrn_radiation_wavelength 0.71073
_diffrn_reflns_av_R_equivalents 0.0409
_diffrn_reflns_av_unetI/netI 0.0210
_diffrn_reflns_Laue_measured_fraction_full 0.999
_diffrn_reflns_Laue_measured_fraction_max 0.997
_diffrn_reflns_limit_h_max 40
_diffrn_reflns_limit_h_min -39
_diffrn_reflns_limit_k_max 13
_diffrn_reflns_limit_k_min -13
_diffrn_reflns_limit_l_max 12
_diffrn_reflns_limit_l_min -12
_diffrn_reflns_number 56256
_diffrn_reflns_point_group_measured_fraction_full 0.999
_diffrn_reflns_point_group_measured_fraction_max 0.997
_diffrn_reflns_theta_full 25.242
_diffrn_reflns_theta_max 30.582
_diffrn_reflns_theta_min 2.876
_exptl_absorpt_coefficient_mu 0.089
_exptl_absorpt_correction_T_max 1
_exptl_absorpt_correction_T_min 0.9641
_exptl_absorpt_correction_type multi-scan
_exptl_absorpt_process_details
;
SADABS-2016/2 (Bruker,2016/2) was 
used for absorption correction. 
Krause, L., Herbst-Irmer, R., 
Sheldrick G.M. & Stalke D.,
 J. Appl. Cryst. 48 (2015) 3-10
;
_exptl_crystal_colour yellow
_exptl_crystal_density_diffrn 1.302
_exptl_crystal_density_meas ?
_exptl_crystal_density_method none
_exptl_crystal_description plate
_exptl_crystal_F_000 992
_exptl_crystal_size_max 0.310
_exptl_crystal_size_mid 0.110
_exptl_crystal_size_min 0.060
_refine_diff_density_max 0.318
_refine_diff_density_min -0.365
_refine_diff_density_rms 0.079
_refine_ls_extinction_method none
_refine_ls_goodness_of_fit_ref 1.063
_refine_ls_hydrogen_treatment mixed
_refine_ls_matrix_type full
_refine_ls_number_parameters 159
_refine_ls_number_reflns 3644
_refine_ls_number_restraints 0
_refine_ls_restrained_S_all 1.063
_refine_ls_R_factor_all 0.0619
_refine_ls_R_factor_gt 0.0483
_refine_ls_shift/su_max 0.000
_refine_ls_shift/su_mean 0.000
_refine_ls_structure_factor_coef Fsqd
_refine_ls_weighting_details 'w=1/[\s^2^(Fo^2^)+(0.0620P)^2^+1.8827P] where P=(Fo^2^+2Fc^2^)/3'
_refine_ls_weighting_scheme calc
_refine_ls_wR_factor_gt 0.1152
_refine_ls_wR_factor_ref 0.1233
_reflns_Friedel_coverage 0.000
_reflns_number_gt 3027
_reflns_number_total 3644
_reflns_threshold_expression 'I > 2\s(I)'
_cod_data_source_file c8cc03575j2.cif
_cod_data_source_block Compound-39
_cod_depositor_comments
;
The following automatic conversions were performed:

'_exptl_crystal_density_meas' value 'not measured' was changed to '?'
- the value is perceived as not measured.

Automatic conversion script
Id: cif_fix_values 4973 2017-02-22 13:04:09Z antanas 

 Adding full bibliography for 7121812--7121813.cif.
;
_cod_database_code 7121813
_shelx_shelxl_version_number 2018/3
_shelx_space_group_comment
;
The symmetry employed for this shelxl refinement is uniquely defined
by the following loop, which should always be used as a source of
symmetry information in preference to the above space-group names.
They are only intended as comments.
;
_shelx_estimated_absorpt_t_min 0.973
_shelx_estimated_absorpt_t_max 0.995

loop_
_space_group_symop_operation_xyz
'x, y, z'
'-x, y, -z+1/2'
'x+1/2, y+1/2, z'
'-x+1/2, y+1/2, -z+1/2'
'-x, -y, -z'
'x, -y, z-1/2'
'-x+1/2, -y+1/2, -z'
'x+1/2, -y+1/2, z-1/2'

loop_
_atom_site_label
_atom_site_type_symbol
_atom_site_fract_x
_atom_site_fract_y
_atom_site_fract_z
_atom_site_U_iso_or_equiv
_atom_site_adp_type
_atom_site_occupancy
_atom_site_site_symmetry_order
_atom_site_calc_flag
_atom_site_refinement_flags_posn
_atom_site_refinement_flags_adp
O1 O 0.31679(3) 0.40789(9) 0.47475(10) 0.02007(19) Uani 1 1 d . .
H1 H 0.2897(6) 0.4480(17) 0.4363(18) 0.024 Uiso 1 1 d . U
O2 O 0.26548(3) 0.04945(9) 0.10213(10) 0.0223(2) Uani 1 1 d . .
N1 N 0.31890(3) 0.23138(10) 0.12079(10) 0.01521(19) Uani 1 1 d . .
N2 N 0.39198(4) 0.32624(12) 0.25278(11) 0.0219(2) Uani 1 1 d . .
C1 C 0.28702(4) 0.14861(11) 0.17375(12) 0.0151(2) Uani 1 1 d . .
C2 C 0.40663(4) 0.24810(12) 0.38400(12) 0.0152(2) Uani 1 1 d . .
C3 C 0.36846(4) 0.21528(11) 0.45807(11) 0.0135(2) Uani 1 1 d . .
C4 C 0.28180(4) 0.19688(12) 0.33158(12) 0.0153(2) Uani 1 1 d . .
H4A H 0.281902 0.114482 0.400941 0.018 Uiso 1 1 calc R U
H4B H 0.252136 0.250994 0.330272 0.018 Uiso 1 1 calc R U
C5 C 0.32484(4) 0.29209(11) 0.38054(11) 0.0135(2) Uani 1 1 d . .
C6 C 0.34104(4) 0.33856(11) 0.22914(12) 0.0153(2) Uani 1 1 d . .
H6 H 0.330298 0.437205 0.198554 0.018 Uiso 1 1 calc R U
C7 C 0.33161(4) 0.21703(13) -0.02979(12) 0.0198(2) Uani 1 1 d . .
H7A H 0.364633 0.186865 -0.020696 0.030 Uiso 1 1 calc R U
H7B H 0.327533 0.308860 -0.082535 0.030 Uiso 1 1 calc R U
H7C H 0.311242 0.145665 -0.087720 0.030 Uiso 1 1 calc R U
C8 C 0.41955(5) 0.07858(13) 0.64243(14) 0.0232(3) Uani 1 1 d . .
H8 H 0.424275 0.018876 0.729602 0.028 Uiso 1 1 calc R U
C9 C 0.37448(4) 0.13039(12) 0.58629(12) 0.0186(2) Uani 1 1 d . .
H9 H 0.348424 0.107616 0.635469 0.022 Uiso 1 1 calc R U
C10 C 0.45180(4) 0.19967(13) 0.44130(13) 0.0195(2) Uani 1 1 d . .
H10 H 0.478035 0.224001 0.393613 0.023 Uiso 1 1 calc R U
C11 C 0.45734(4) 0.11443(13) 0.57072(14) 0.0221(2) Uani 1 1 d . .
H11 H 0.487890 0.079853 0.611040 0.027 Uiso 1 1 calc R U
C12 C 0.42156(4) 0.42497(14) 0.18577(13) 0.0216(2) Uani 1 1 d . .
H12A H 0.403882 0.459721 0.088096 0.026 Uiso 1 1 calc R U
H12B H 0.449728 0.373394 0.163331 0.026 Uiso 1 1 calc R U
C13 C 0.43760(5) 0.55171(15) 0.28532(16) 0.0312(3) Uani 1 1 d . .
H13A H 0.409967 0.603800 0.307978 0.047 Uiso 1 1 calc R U
H13B H 0.456748 0.614771 0.232167 0.047 Uiso 1 1 calc R U
H13C H 0.456499 0.518753 0.380379 0.047 Uiso 1 1 calc R U

loop_
_atom_site_aniso_label
_atom_site_aniso_U_11
_atom_site_aniso_U_22
_atom_site_aniso_U_33
_atom_site_aniso_U_23
_atom_site_aniso_U_13
_atom_site_aniso_U_12
O1 0.0186(4) 0.0169(4) 0.0224(4) -0.0078(3) -0.0037(3) 0.0056(3)
O2 0.0180(4) 0.0220(4) 0.0268(4) -0.0102(3) 0.0034(3) -0.0057(3)
N1 0.0154(4) 0.0153(4) 0.0142(4) -0.0009(3) 0.0000(3) -0.0012(3)
N2 0.0153(5) 0.0274(5) 0.0207(5) 0.0109(4) -0.0040(4) -0.0067(4)
C1 0.0119(5) 0.0140(5) 0.0184(5) -0.0018(4) -0.0004(4) 0.0009(4)
C2 0.0151(5) 0.0146(5) 0.0147(5) -0.0006(4) -0.0013(4) -0.0014(4)
C3 0.0141(5) 0.0114(4) 0.0136(4) -0.0005(3) -0.0017(4) 0.0009(4)
C4 0.0129(5) 0.0160(5) 0.0166(5) -0.0015(4) 0.0007(4) -0.0007(4)
C5 0.0135(5) 0.0124(4) 0.0137(4) -0.0012(4) -0.0011(3) 0.0008(4)
C6 0.0161(5) 0.0128(5) 0.0153(5) 0.0021(4) -0.0031(4) -0.0018(4)
C7 0.0223(6) 0.0218(5) 0.0152(5) 0.0006(4) 0.0029(4) 0.0011(4)
C8 0.0269(6) 0.0188(5) 0.0206(5) 0.0049(4) -0.0059(4) 0.0027(5)
C9 0.0199(5) 0.0182(5) 0.0165(5) 0.0032(4) -0.0003(4) -0.0008(4)
C10 0.0146(5) 0.0237(6) 0.0193(5) -0.0039(4) -0.0001(4) 0.0013(4)
C11 0.0197(5) 0.0210(5) 0.0225(5) -0.0029(4) -0.0060(4) 0.0075(4)
C12 0.0208(6) 0.0274(6) 0.0175(5) 0.0036(4) 0.0060(4) -0.0043(5)
C13 0.0351(7) 0.0255(6) 0.0325(7) 0.0024(5) 0.0040(6) -0.0100(5)

loop_
_atom_type_symbol
_atom_type_description
_atom_type_scat_dispersion_real
_atom_type_scat_dispersion_imag
_atom_type_scat_source
C C 0.0033 0.0016 'International Tables Vol C Tables 4.2.6.8 and 6.1.1.4'
H H 0.0000 0.0000 'International Tables Vol C Tables 4.2.6.8 and 6.1.1.4'
N N 0.0061 0.0033 'International Tables Vol C Tables 4.2.6.8 and 6.1.1.4'
O O 0.0106 0.0060 'International Tables Vol C Tables 4.2.6.8 and 6.1.1.4'

loop_
_geom_angle_atom_site_label_1
_geom_angle_atom_site_label_2
_geom_angle_atom_site_label_3
_geom_angle
C5 O1 H1 108.4(10)
C1 N1 C7 123.88(9)
C1 N1 C6 114.41(9)
C7 N1 C6 121.70(9)
C2 N2 C6 109.10(9)
C2 N2 C12 124.57(10)
C6 N2 C12 122.25(9)
O2 C1 N1 124.51(10)
O2 C1 C4 126.27(10)
N1 C1 C4 109.22(9)
N2 C2 C10 128.37(11)
N2 C2 C3 111.06(10)
C10 C2 C3 120.54(10)
C9 C3 C2 120.88(10)
C9 C3 C5 129.62(10)
C2 C3 C5 109.41(9)
C1 C4 C5 104.20(9)
C1 C4 H4A 110.9
C5 C4 H4A 110.9
C1 C4 H4B 110.9
C5 C4 H4B 110.9
H4A C4 H4B 108.9
O1 C5 C3 107.28(8)
O1 C5 C4 114.63(9)
C3 C5 C4 115.02(9)
O1 C5 C6 113.49(9)
C3 C5 C6 100.90(8)
C4 C5 C6 104.82(8)
N2 C6 N1 111.20(9)
N2 C6 C5 106.63(8)
N1 C6 C5 102.72(8)
N2 C6 H6 111.9
N1 C6 H6 111.9
C5 C6 H6 111.9
N1 C7 H7A 109.5
N1 C7 H7B 109.5
H7A C7 H7B 109.5
N1 C7 H7C 109.5
H7A C7 H7C 109.5
H7B C7 H7C 109.5
C11 C8 C9 119.88(11)
C11 C8 H8 120.1
C9 C8 H8 120.1
C3 C9 C8 118.88(11)
C3 C9 H9 120.6
C8 C9 H9 120.6
C2 C10 C11 117.89(11)
C2 C10 H10 121.1
C11 C10 H10 121.1
C8 C11 C10 121.88(11)
C8 C11 H11 119.1
C10 C11 H11 119.1
N2 C12 C13 113.90(10)
N2 C12 H12A 108.8
C13 C12 H12A 108.8
N2 C12 H12B 108.8
C13 C12 H12B 108.8
H12A C12 H12B 107.7
C12 C13 H13A 109.5
C12 C13 H13B 109.5
H13A C13 H13B 109.5
C12 C13 H13C 109.5
H13A C13 H13C 109.5
H13B C13 H13C 109.5

loop_
_geom_bond_atom_site_label_1
_geom_bond_atom_site_label_2
_geom_bond_distance
O1 C5 1.4151(13)
O1 H1 0.883(17)
O2 C1 1.2368(13)
N1 C1 1.3426(14)
N1 C7 1.4526(14)
N1 C6 1.4670(13)
N2 C2 1.3876(14)
N2 C6 1.4479(15)
N2 C12 1.4489(15)
C1 C4 1.5082(15)
C2 C10 1.3914(15)
C2 C3 1.4010(15)
C3 C9 1.3812(14)
C3 C5 1.5124(14)
C4 C5 1.5304(15)
C4 H4A 0.9900
C4 H4B 0.9900
C5 C6 1.5585(15)
C6 H6 1.0000
C7 H7A 0.9800
C7 H7B 0.9800
C7 H7C 0.9800
C8 C11 1.3859(19)
C8 C9 1.3972(16)
C8 H8 0.9500
C9 H9 0.9500
C10 C11 1.3919(17)
C10 H10 0.9500
C11 H11 0.9500
C12 C13 1.5114(18)
C12 H12A 0.9900
C12 H12B 0.9900
C13 H13A 0.9800
C13 H13B 0.9800
C13 H13C 0.9800

loop_
_geom_torsion_atom_site_label_1
_geom_torsion_atom_site_label_2
_geom_torsion_atom_site_label_3
_geom_torsion_atom_site_label_4
_geom_torsion
C7 N1 C1 O2 1.34(17)
C6 N1 C1 O2 -177.78(10)
C7 N1 C1 C4 -178.24(10)
C6 N1 C1 C4 2.64(12)
C6 N2 C2 C10 173.45(11)
C12 N2 C2 C10 -28.96(19)
C6 N2 C2 C3 -4.51(13)
C12 N2 C2 C3 153.08(11)
N2 C2 C3 C9 175.94(10)
C10 C2 C3 C9 -2.21(16)
N2 C2 C3 C5 -7.10(13)
C10 C2 C3 C5 174.76(10)
O2 C1 C4 C5 165.12(11)
N1 C1 C4 C5 -15.31(11)
C9 C3 C5 O1 72.05(14)
C2 C3 C5 O1 -104.56(10)
C9 C3 C5 C4 -56.76(15)
C2 C3 C5 C4 126.62(10)
C9 C3 C5 C6 -168.93(11)
C2 C3 C5 C6 14.45(11)
C1 C4 C5 O1 146.19(9)
C1 C4 C5 C3 -88.73(10)
C1 C4 C5 C6 21.10(11)
C2 N2 C6 N1 -97.48(11)
C12 N2 C6 N1 104.31(12)
C2 N2 C6 C5 13.76(12)
C12 N2 C6 C5 -144.44(11)
C1 N1 C6 N2 124.62(10)
C7 N1 C6 N2 -54.52(13)
C1 N1 C6 C5 10.91(12)
C7 N1 C6 C5 -168.23(9)
O1 C5 C6 N2 97.73(10)
C3 C5 C6 N2 -16.71(11)
C4 C5 C6 N2 -136.47(9)
O1 C5 C6 N1 -145.25(9)
C3 C5 C6 N1 100.32(9)
C4 C5 C6 N1 -19.45(10)
C2 C3 C9 C8 0.67(17)
C5 C3 C9 C8 -175.61(11)
C11 C8 C9 C3 0.94(18)
N2 C2 C10 C11 -175.75(11)
C3 C2 C10 C11 2.04(16)
C9 C8 C11 C10 -1.07(19)
C2 C10 C11 C8 -0.43(18)
C2 N2 C12 C13 -63.90(16)
C6 N2 C12 C13 90.88(14)
